data_7233856
loop_
_publ_author_name
'Jibin Sun'
'Xiaofeng Lu'
'Manabu Ishikawa'
'Yoshiaki Nakano'
'Shangxi Zhang'
'Jinlian Zhao,'
'Yongliang Shao'
'Zhaohui Wang'
'Hideki Yamochi'
'Xiangfeng Shao'

_publ_section_title
;
 Inclusion complexes of fullerenes with flexible tetrathiafulvalene
 derivatives bearing four aryls through sulfur bridges
;
_journal_name_full 'Journal of Materials Chemistry C'
_journal_page_first 8071
_journal_page_last 8076
_journal_paper_doi 10.1039/C4TC01362J
_journal_volume 2
_journal_year 2014
_chemical_formula_moiety 'C94 H28 S8'
_chemical_formula_sum 'C94 H28 S8'
_chemical_formula_weight 1413.64
_chemical_name_common (TTF2)(C60)
_chemical_name_systematic
;
(TTF2)(C60)
;
_chemical_temperature_decomposition 496
_space_group_IT_number 2
_space_group_name_Hall '-P 1'
_space_group_name_H-M_alt 'P -1'
_symmetry_cell_setting triclinic
_symmetry_space_group_name_H-M 'P -1'
_atom_sites_solution_hydrogens geom
_atom_sites_solution_primary direct
_atom_sites_solution_secondary difmap
_cell_angle_alpha 88.75(3)
_cell_angle_beta 86.12(3)
_cell_angle_gamma 79.37(3)
_cell_formula_units_Z 1
_cell_length_a 10.346(8)
_cell_length_b 10.452(9)
_cell_length_c 13.714(12)
_cell_measurement_reflns_used 4950
_cell_measurement_temperature 113(2)
_cell_measurement_theta_max 27.9
_cell_measurement_theta_min 1.5
_cell_volume 1454(2)
_computing_cell_refinement
;
CrysAlisPro, Agilent Technologies,
Version 1.171.36.24 (release 03-12-2012 CrysAlis171 .NET)
(compiled Dec  3 2012,18:21:49)
;
_computing_data_collection
;
CrysAlisPro, Agilent Technologies,
Version 1.171.36.24 (release 03-12-2012 CrysAlis171 .NET)
(compiled Dec  3 2012,18:21:49)
;
_computing_data_reduction
;
CrysAlisPro, Agilent Technologies,
Version 1.171.36.24 (release 03-12-2012 CrysAlis171 .NET)
(compiled Dec  3 2012,18:21:49)
;
_computing_molecular_graphics Mercury
_computing_publication_material Mercury
_computing_structure_refinement 'SHELXL-97 (Sheldrick, 1997)'
_computing_structure_solution SIR2004
_diffrn_ambient_temperature 113(2)
_diffrn_detector_area_resol_mean 16.0733
_diffrn_measured_fraction_theta_full 0.978
_diffrn_measured_fraction_theta_max 0.978
_diffrn_measurement_device_type 'SuperNova, Dual, Cu at zero, Eos'
_diffrn_measurement_method '\w scans'
_diffrn_radiation_monochromator mirror
_diffrn_radiation_source 'SuperNova (Mo) X-ray Source'
_diffrn_radiation_type MoK\a
_diffrn_radiation_wavelength 0.71075
_diffrn_reflns_av_R_equivalents 0.0740
_diffrn_reflns_av_sigmaI/netI 0.1466
_diffrn_reflns_limit_h_max 13
_diffrn_reflns_limit_h_min -12
_diffrn_reflns_limit_k_max 13
_diffrn_reflns_limit_k_min -13
_diffrn_reflns_limit_l_max 18
_diffrn_reflns_limit_l_min -18
_diffrn_reflns_number 15187
_diffrn_reflns_theta_full 27.96
_diffrn_reflns_theta_max 27.96
_diffrn_reflns_theta_min 1.49
_exptl_absorpt_coefficient_mu 0.368
_exptl_absorpt_correction_T_max 0.978
_exptl_absorpt_correction_T_min 0.957
_exptl_absorpt_correction_type multi-scan
_exptl_absorpt_process_details
;CrysAlisPro, Agilent Technologies,
Version 1.171.36.24 (release 03-12-2012 CrysAlis171 .NET)
(compiled Dec  3 2012,18:21:49)
Empirical absorption correction using spherical harmonics,
 implemented in SCALE3 ABSPACK scaling algorithm.
;
_exptl_crystal_colour black
_exptl_crystal_density_diffrn 1.614
_exptl_crystal_density_meas ?
_exptl_crystal_density_method 'not measured'
_exptl_crystal_description platelet
_exptl_crystal_F_000 720
_exptl_crystal_size_max 0.32
_exptl_crystal_size_mid 0.10
_exptl_crystal_size_min 0.06
_refine_diff_density_max 0.931
_refine_diff_density_min -0.711
_refine_diff_density_rms 0.102
_refine_ls_extinction_coef 0.0088(18)
_refine_ls_extinction_expression Fc^*^=kFc[1+0.001xFc^2^\l^3^/sin(2\q)]^-1/4^
_refine_ls_extinction_method SHELXL
_refine_ls_goodness_of_fit_ref 0.994
_refine_ls_hydrogen_treatment constr
_refine_ls_matrix_type full
_refine_ls_number_parameters 461
_refine_ls_number_reflns 6849
_refine_ls_number_restraints 0
_refine_ls_restrained_S_all 0.994
_refine_ls_R_factor_all 0.1175
_refine_ls_R_factor_gt 0.0737
_refine_ls_shift/su_max 0.001
_refine_ls_shift/su_mean 0.000
_refine_ls_structure_factor_coef Fsqd
_refine_ls_weighting_details 'calc w=1/[\s^2^(Fo^2^)+(0.0768P)^2^+0.0000P] where P=(Fo^2^+2Fc^2^)/3'
_refine_ls_weighting_scheme calc
_refine_ls_wR_factor_gt 0.1652
_refine_ls_wR_factor_ref 0.1942
_reflns_number_gt 3788
_reflns_number_total 6849
_reflns_threshold_expression >2sigma(I)
_cod_data_source_file 1000002.cif
_cod_data_source_block PCOD1000002
_cod_depositor_comments
;
The following automatic conversions were performed:

data name '_chemical_melting_point' was changed to
'_chemical_temperature_decomposition' since the value had been '496,
decomposed'. The value '496, decomposed' was changed to '496'.

data item '_exptl_crystal_density_meas' value 'not measured' was
changed to '?' -- the value is perceived as not measured.

Automatic conversion script
Id: cif_fix_values 6909 2019-04-08 15:41:33Z antanas 
;
_cod_original_sg_symbol_H-M P-1
_cod_database_code 7233856

loop_
_symmetry_equiv_pos_as_xyz
'x, y, z'
'-x, -y, -z'

loop_
_atom_site_label
_atom_site_type_symbol
_atom_site_fract_x
_atom_site_fract_y
_atom_site_fract_z
_atom_site_U_iso_or_equiv
_atom_site_adp_type
_atom_site_occupancy
_atom_site_symmetry_multiplicity
_atom_site_calc_flag
_atom_site_refinement_flags
_atom_site_disorder_assembly
_atom_site_disorder_group
C1A C 1.0105(4) -0.0067(4) 0.4514(2) 0.0205(8) Uani 1 1 d . . .
C2A C 1.0165(4) -0.0815(4) 0.2715(3) 0.0219(8) Uani 1 1 d . . .
C3A C 1.0972(4) 0.0061(4) 0.2699(3) 0.0209(8) Uani 1 1 d . . .
C4A C 0.8278(4) -0.1385(4) 0.1501(3) 0.0192(8) Uani 1 1 d . . .
C5A C 0.7837(4) -0.2205(4) 0.0861(3) 0.0210(8) Uani 1 1 d . . .
H5A H 0.8433 -0.2902 0.0589 0.025 Uiso 1 1 calc R . .
C6A C 0.6524(4) -0.2009(4) 0.0617(3) 0.0233(9) Uani 1 1 d . . .
C7A C 0.5657(4) -0.0954(4) 0.1029(3) 0.0262(9) Uani 1 1 d . . .
H7A H 0.4778 -0.0801 0.0879 0.031 Uiso 1 1 calc R . .
C8A C 0.6088(4) -0.0118(4) 0.1667(3) 0.0287(10) Uani 1 1 d . . .
H8A H 0.5491 0.0577 0.1939 0.034 Uiso 1 1 calc R . .
C9A C 0.7401(4) -0.0314(4) 0.1899(3) 0.0254(9) Uani 1 1 d . . .
H9A H 0.7688 0.0256 0.2311 0.031 Uiso 1 1 calc R . .
C10A C 1.0684(4) 0.1986(4) 0.1365(3) 0.0212(8) Uani 1 1 d . . .
C11A C 0.9580(4) 0.1848(4) 0.0869(3) 0.0239(9) Uani 1 1 d . . .
H11A H 0.9460 0.1022 0.0703 0.029 Uiso 1 1 calc R . .
C12A C 0.8663(4) 0.2933(4) 0.0623(3) 0.0237(9) Uani 1 1 d . . .
C13A C 0.8890(4) 0.4157(4) 0.0854(3) 0.0289(10) Uani 1 1 d . . .
H13A H 0.8291 0.4890 0.0680 0.035 Uiso 1 1 calc R . .
C14A C 0.9994(4) 0.4316(4) 0.1339(3) 0.0299(10) Uani 1 1 d . . .
H14A H 1.0125 0.5145 0.1486 0.036 Uiso 1 1 calc R . .
C15A C 1.0897(4) 0.3220(4) 0.1601(3) 0.0266(9) Uani 1 1 d . . .
H15A H 1.1632 0.3310 0.1929 0.032 Uiso 1 1 calc R . .
C16A C 0.6074(4) -0.2913(4) -0.0070(3) 0.0331(10) Uani 1 1 d . . .
H16A H 0.6806 -0.3576 -0.0279 0.050 Uiso 1 1 calc R . .
H16B H 0.5731 -0.2430 -0.0629 0.050 Uiso 1 1 calc R . .
H16C H 0.5397 -0.3310 0.0258 0.050 Uiso 1 1 calc R . .
C17A C 0.7434(4) 0.2789(4) 0.0124(3) 0.0367(11) Uani 1 1 d . . .
H17A H 0.6920 0.3635 0.0008 0.055 Uiso 1 1 calc R . .
H17B H 0.6922 0.2289 0.0535 0.055 Uiso 1 1 calc R . .
H17C H 0.7683 0.2353 -0.0488 0.055 Uiso 1 1 calc R . .
S1 S 0.93696(10) -0.11341(9) 0.38453(7) 0.0227(3) Uani 1 1 d . . .
S2 S 1.11755(10) 0.07783(9) 0.38090(7) 0.0221(3) Uani 1 1 d . . .
S3 S 0.99844(10) -0.17614(10) 0.17064(7) 0.0249(3) Uani 1 1 d . . .
S4 S 1.18591(10) 0.05694(10) 0.16606(7) 0.0260(3) Uani 1 1 d . . .
C1B C 0.8492(4) 0.4372(5) 0.4938(4) 0.0417(12) Uani 1 1 d . . .
C2B C 0.8213(4) 0.5629(5) 0.4399(3) 0.0398(12) Uani 1 1 d . . .
C3B C 0.7678(4) 0.6654(4) 0.5075(4) 0.0361(11) Uani 1 1 d . . .
C4B C 0.7606(4) 0.6152(5) 0.6049(3) 0.0358(11) Uani 1 1 d . . .
C5B C 0.8101(5) 0.4683(6) 0.6007(4) 0.067(2) Uani 1 1 d . . .
C6B C 0.8239(5) 0.3264(5) 0.4512(5) 0.0568(16) Uani 1 1 d . . .
C7B C 0.7728(5) 0.3345(6) 0.3559(4) 0.0525(15) Uani 1 1 d . . .
C8B C 0.6735(11) 0.2348(8) 0.3636(6) 0.131(5) Uani 1 1 d . . .
C9B C 0.6740(5) 0.1783(4) 0.4621(5) 0.0518(15) Uani 1 1 d . . .
C10B C 0.7652(5) 0.2355(5) 0.5095(5) 0.0502(15) Uani 1 1 d . . .
C11B C 0.7710(5) 0.5686(6) 0.3492(4) 0.0472(13) Uani 1 1 d . . .
C12B C 0.6627(9) 0.6757(7) 0.3247(4) 0.078(3) Uani 1 1 d . . .
C13B C 0.5687(7) 0.6156(7) 0.2621(4) 0.0704(19) Uani 1 1 d . . .
C14B C 0.6244(5) 0.4811(5) 0.2532(3) 0.0418(12) Uani 1 1 d . . .
C15B C 0.7441(5) 0.4562(6) 0.3047(4) 0.0497(14) Uani 1 1 d . . .
C16B C 0.6673(5) 0.7654(5) 0.4796(4) 0.0517(15) Uani 1 1 d . . .
C17B C 0.5599(6) 0.8133(5) 0.5508(7) 0.081(3) Uani 1 1 d . . .
C18B C 0.5540(9) 0.7630(8) 0.6390(6) 0.088(3) Uani 1 1 d . . .
C19B C 0.6553(6) 0.6625(7) 0.6698(4) 0.0629(18) Uani 1 1 d . . .
C20B C 0.5940(6) 0.5739(9) 0.7324(4) 0.075(2) Uani 1 1 d . . .
C21B C 0.6467(6) 0.4359(9) 0.7258(4) 0.076(2) Uani 1 1 d . . .
C22B C 0.7555(6) 0.3851(7) 0.6574(5) 0.075(2) Uani 1 1 d . . .
C23B C 0.7351(6) 0.2678(5) 0.6148(5) 0.0591(17) Uani 1 1 d . . .
C24B C 0.5878(11) 0.2705(6) 0.3110(5) 0.097(3) Uani 1 1 d . . .
C25B C 0.5465(5) 0.3837(6) 0.2575(3) 0.0515(14) Uani 1 1 d . . .
C26B C 0.6183(7) 0.7653(7) 0.3856(6) 0.087(3) Uani 1 1 d . . .
C27B C 0.4456(8) 0.6596(8) 0.2726(4) 0.091(3) Uani 1 1 d . . .
C28B C 0.4700(7) 0.8160(6) 0.3952(6) 0.072(2) Uani 1 1 d . . .
C29B C 0.6119(7) 0.2359(6) 0.6589(4) 0.0599(17) Uani 1 1 d . . .
C30B C 0.5635(7) 0.1560(5) 0.5054(8) 0.084(3) Uani 1 1 d . . .

loop_
_atom_site_aniso_label
_atom_site_aniso_U_11
_atom_site_aniso_U_22
_atom_site_aniso_U_33
_atom_site_aniso_U_23
_atom_site_aniso_U_13
_atom_site_aniso_U_12
C1A 0.018(2) 0.0185(18) 0.0240(19) 0.0001(16) -0.0036(16) 0.0010(15)
C2A 0.018(2) 0.026(2) 0.0204(17) 0.0010(16) -0.0037(16) -0.0002(16)
C3A 0.0154(19) 0.023(2) 0.0234(18) 0.0008(16) -0.0040(16) 0.0006(16)
C4A 0.019(2) 0.0207(19) 0.0192(17) 0.0000(15) -0.0005(15) -0.0062(16)
C5A 0.022(2) 0.023(2) 0.0180(17) 0.0007(15) -0.0008(16) -0.0037(16)
C6A 0.023(2) 0.025(2) 0.0216(18) 0.0026(16) 0.0003(17) -0.0056(17)
C7A 0.015(2) 0.033(2) 0.031(2) 0.0012(18) -0.0030(17) -0.0040(17)
C8A 0.027(2) 0.028(2) 0.027(2) -0.0018(17) -0.0021(18) 0.0053(18)
C9A 0.021(2) 0.026(2) 0.028(2) -0.0049(17) -0.0024(17) -0.0022(17)
C10A 0.019(2) 0.027(2) 0.0187(17) -0.0006(16) 0.0003(16) -0.0060(17)
C11A 0.025(2) 0.024(2) 0.0250(19) -0.0057(16) 0.0003(17) -0.0101(18)
C12A 0.018(2) 0.032(2) 0.0194(17) -0.0003(16) 0.0024(16) -0.0022(17)
C13A 0.032(3) 0.026(2) 0.027(2) 0.0036(17) -0.0004(19) -0.0024(19)
C14A 0.037(3) 0.027(2) 0.027(2) -0.0012(18) 0.0009(19) -0.010(2)
C15A 0.025(2) 0.034(2) 0.0242(19) -0.0015(17) -0.0023(17) -0.0115(19)
C16A 0.033(3) 0.040(3) 0.030(2) -0.002(2) -0.010(2) -0.014(2)
C17A 0.030(3) 0.047(3) 0.032(2) -0.002(2) -0.005(2) -0.007(2)
S1 0.0231(6) 0.0247(5) 0.0217(5) -0.0008(4) -0.0025(4) -0.0075(4)
S2 0.0221(6) 0.0228(5) 0.0226(5) -0.0010(4) -0.0024(4) -0.0069(4)
S3 0.0200(5) 0.0289(6) 0.0252(5) -0.0081(4) -0.0034(4) -0.0016(4)
S4 0.0204(5) 0.0317(6) 0.0241(5) 0.0029(4) 0.0013(4) -0.0013(4)
C1B 0.008(2) 0.038(3) 0.080(4) -0.013(3) -0.005(2) -0.0029(19)
C2B 0.014(2) 0.066(3) 0.042(3) -0.003(2) 0.004(2) -0.016(2)
C3B 0.025(3) 0.033(2) 0.054(3) -0.002(2) -0.004(2) -0.016(2)
C4B 0.024(2) 0.051(3) 0.038(2) 0.000(2) -0.010(2) -0.018(2)
C5B 0.031(3) 0.107(5) 0.076(4) 0.057(4) -0.041(3) -0.040(3)
C6B 0.023(3) 0.056(4) 0.082(4) 0.009(3) 0.010(3) 0.011(2)
C7B 0.030(3) 0.064(4) 0.058(3) -0.034(3) 0.011(3) 0.002(3)
C8B 0.211(11) 0.079(6) 0.061(5) -0.048(4) -0.034(6) 0.099(7)
C9B 0.042(3) 0.022(2) 0.087(4) -0.017(3) -0.016(3) 0.013(2)
C10B 0.020(3) 0.032(3) 0.090(4) 0.021(3) 0.006(3) 0.012(2)
C11B 0.032(3) 0.070(4) 0.042(3) 0.007(3) 0.012(2) -0.022(3)
C12B 0.135(7) 0.077(5) 0.038(3) 0.014(3) 0.023(4) -0.072(5)
C13B 0.085(5) 0.089(5) 0.029(3) 0.027(3) 0.008(3) -0.003(4)
C14B 0.040(3) 0.068(4) 0.0184(19) -0.008(2) 0.011(2) -0.015(3)
C15B 0.030(3) 0.084(4) 0.039(3) -0.025(3) 0.021(2) -0.026(3)
C16B 0.048(3) 0.035(3) 0.084(4) 0.020(3) -0.026(3) -0.034(3)
C17B 0.035(3) 0.018(3) 0.194(9) -0.032(4) -0.010(5) -0.012(2)
C18B 0.108(7) 0.069(5) 0.097(6) -0.067(5) 0.025(6) -0.050(5)
C19B 0.043(4) 0.094(5) 0.060(4) -0.048(4) -0.009(3) -0.028(4)
C20B 0.049(4) 0.169(8) 0.022(2) -0.027(4) 0.003(3) -0.056(5)
C21B 0.034(3) 0.166(7) 0.019(2) 0.007(4) -0.013(2) 0.005(4)
C22B 0.035(3) 0.117(6) 0.072(4) 0.035(4) -0.035(3) -0.004(4)
C23B 0.051(4) 0.028(3) 0.100(5) 0.013(3) -0.054(4) 0.006(2)
C24B 0.192(10) 0.042(4) 0.045(4) -0.026(3) 0.031(5) -0.003(5)
C25B 0.046(3) 0.085(4) 0.026(2) -0.026(3) 0.003(2) -0.018(3)
C26B 0.084(6) 0.085(5) 0.115(6) 0.066(5) -0.045(5) -0.064(5)
C27B 0.083(6) 0.133(7) 0.041(3) 0.051(4) -0.009(4) 0.018(5)
C28B 0.064(5) 0.036(3) 0.119(6) 0.044(4) -0.025(5) -0.015(3)
C29B 0.069(4) 0.050(3) 0.047(3) 0.026(3) 0.001(3) 0.020(3)
C30B 0.050(4) 0.014(3) 0.188(9) 0.001(4) -0.025(5) 0.003(3)

loop_
_atom_type_symbol
_atom_type_description
_atom_type_scat_dispersion_real
_atom_type_scat_dispersion_imag
_atom_type_scat_source
C C 0.0033 0.0016 'International Tables Vol C Tables 4.2.6.8 and 6.1.1.4'
H H 0.0000 0.0000 'International Tables Vol C Tables 4.2.6.8 and 6.1.1.4'
S S 0.1246 0.1234 'International Tables Vol C Tables 4.2.6.8 and 6.1.1.4'

loop_
_geom_angle_atom_site_label_1
_geom_angle_atom_site_label_2
_geom_angle_atom_site_label_3
_geom_angle
_geom_angle_site_symmetry_1
_geom_angle_site_symmetry_3
C1A C1A S1 122.7(4) 2_756 .
C1A C1A S2 122.5(4) 2_756 .
S1 C1A S2 114.8(2) . .
C3A C2A S3 123.9(3) . .
C3A C2A S1 117.5(3) . .
S3 C2A S1 118.3(2) . .
C2A C3A S2 117.7(3) . .
C2A C3A S4 126.3(3) . .
S2 C3A S4 116.0(2) . .
C5A C4A C9A 119.8(4) . .
C5A C4A S3 115.6(3) . .
C9A C4A S3 124.5(3) . .
C4A C5A C6A 121.8(4) . .
C4A C5A H5A 119.1 . .
C6A C5A H5A 119.1 . .
C7A C6A C5A 117.8(4) . .
C7A C6A C16A 121.4(4) . .
C5A C6A C16A 120.7(4) . .
C6A C7A C8A 120.9(4) . .
C6A C7A H7A 119.5 . .
C8A C7A H7A 119.5 . .
C9A C8A C7A 120.9(4) . .
C9A C8A H8A 119.6 . .
C7A C8A H8A 119.6 . .
C8A C9A C4A 118.7(4) . .
C8A C9A H9A 120.7 . .
C4A C9A H9A 120.7 . .
C15A C10A C11A 120.5(4) . .
C15A C10A S4 119.9(3) . .
C11A C10A S4 119.6(3) . .
C12A C11A C10A 120.6(4) . .
C12A C11A H11A 119.7 . .
C10A C11A H11A 119.7 . .
C11A C12A C13A 118.5(4) . .
C11A C12A C17A 121.0(4) . .
C13A C12A C17A 120.5(4) . .
C12A C13A C14A 121.8(4) . .
C12A C13A H13A 119.1 . .
C14A C13A H13A 119.1 . .
C15A C14A C13A 119.4(4) . .
C15A C14A H14A 120.3 . .
C13A C14A H14A 120.3 . .
C14A C15A C10A 119.3(4) . .
C14A C15A H15A 120.4 . .
C10A C15A H15A 120.4 . .
C6A C16A H16A 109.5 . .
C6A C16A H16B 109.5 . .
H16A C16A H16B 109.5 . .
C6A C16A H16C 109.5 . .
H16A C16A H16C 109.5 . .
H16B C16A H16C 109.5 . .
C12A C17A H17A 109.5 . .
C12A C17A H17B 109.5 . .
H17A C17A H17B 109.5 . .
C12A C17A H17C 109.5 . .
H17A C17A H17C 109.5 . .
H17B C17A H17C 109.5 . .
C2A S1 C1A 94.93(19) . .
C3A S2 C1A 95.07(19) . .
C2A S3 C4A 104.87(18) . .
C3A S4 C10A 97.66(18) . .
C6B C1B C2B 118.9(5) . .
C6B C1B C5B 121.8(5) . .
C2B C1B C5B 106.1(4) . .
C11B C2B C3B 117.8(5) . .
C11B C2B C1B 120.3(5) . .
C3B C2B C1B 109.4(4) . .
C16B C3B C4B 118.5(5) . .
C16B C3B C2B 119.4(5) . .
C4B C3B C2B 110.6(4) . .
C19B C4B C3B 120.8(5) . .
C19B C4B C5B 118.5(5) . .
C3B C4B C5B 107.8(4) . .
C22B C5B C1B 120.2(6) . .
C22B C5B C4B 122.2(6) . .
C1B C5B C4B 106.1(4) . .
C1B C6B C10B 119.6(6) . .
C1B C6B C7B 119.8(5) . .
C10B C6B C7B 109.0(6) . .
C15B C7B C6B 121.2(5) . .
C15B C7B C8B 122.2(5) . .
C6B C7B C8B 103.1(6) . .
C24B C8B C9B 132.2(12) . .
C24B C8B C7B 108.8(9) . .
C9B C8B C7B 108.6(7) . .
C30B C9B C10B 123.2(6) . .
C30B C9B C8B 119.4(8) . .
C10B C9B C8B 104.7(7) . .
C9B C10B C6B 114.6(6) . .
C9B C10B C23B 117.7(5) . .
C6B C10B C23B 116.3(5) . .
C2B C11B C15B 121.6(5) . .
C2B C11B C12B 120.2(5) . .
C15B C11B C12B 105.7(5) . .
C26B C12B C11B 120.5(7) . .
C26B C12B C13B 121.3(8) . .
C11B C12B C13B 107.0(6) . .
C27B C13B C14B 123.9(7) . .
C27B C13B C12B 118.5(7) . .
C14B C13B C12B 106.1(6) . .
C25B C14B C13B 122.3(5) . .
C25B C14B C15B 117.4(5) . .
C13B C14B C15B 108.1(5) . .
C11B C15B C7B 118.2(5) . .
C11B C15B C14B 113.1(5) . .
C7B C15B C14B 117.0(5) . .
C3B C16B C26B 120.2(6) . .
C3B C16B C17B 118.6(5) . .
C26B C16B C17B 109.7(6) . .
C18B C17B C16B 121.5(6) . .
C18B C17B C30B 119.8(8) . 2_666
C16B C17B C30B 106.2(8) . 2_666
C17B C18B C19B 121.1(7) . .
C17B C18B C24B 120.5(8) . 2_666
C19B C18B C24B 106.6(7) . 2_666
C4B C19B C18B 119.4(6) . .
C4B C19B C20B 120.5(6) . .
C18B C19B C20B 107.8(6) . .
C25B C20B C21B 118.8(6) 2_666 .
C25B C20B C19B 110.9(7) 2_666 .
C21B C20B C19B 118.3(6) . .
C22B C21B C20B 121.7(7) . .
C22B C21B C27B 106.0(7) . 2_666
C20B C21B C27B 119.8(6) . 2_666
C5B C22B C23B 118.1(7) . .
C5B C22B C21B 118.8(7) . .
C23B C22B C21B 110.7(6) . .
C22B C23B C29B 108.3(6) . .
C22B C23B C10B 124.0(6) . .
C29B C23B C10B 115.9(5) . .
C8B C24B C25B 135.1(10) . .
C8B C24B C18B 110.0(9) . 2_666
C25B C24B C18B 102.6(8) . 2_666
C24B C25B C14B 118.8(6) . .
C24B C25B C20B 112.2(6) . 2_666
C14B C25B C20B 117.1(6) . 2_666
C12B C26B C16B 121.8(8) . .
C12B C26B C28B 118.5(8) . .
C16B C26B C28B 108.1(8) . .
C13B C27B C29B 122.9(8) . 2_666
C13B C27B C21B 118.1(8) . 2_666
C29B C27B C21B 107.5(7) 2_666 2_666
C29B C28B C30B 120.6(7) 2_666 2_666
C29B C28B C26B 120.4(8) 2_666 .
C30B C28B C26B 106.9(7) 2_666 .
C28B C29B C23B 120.9(6) 2_666 .
C28B C29B C27B 118.5(7) 2_666 2_666
C23B C29B C27B 107.4(7) . 2_666
C9B C30B C28B 121.7(7) . 2_666
C9B C30B C17B 118.0(8) . 2_666
C28B C30B C17B 109.1(7) 2_666 2_666

loop_
_geom_bond_atom_site_label_1
_geom_bond_atom_site_label_2
_geom_bond_distance
_geom_bond_site_symmetry_2
C1A C1A 1.343(7) 2_756
C1A S1 1.765(4) .
C1A S2 1.766(4) .
C2A C3A 1.347(5) .
C2A S3 1.757(4) .
C2A S1 1.760(4) .
C3A S2 1.753(4) .
C3A S4 1.767(4) .
C4A C5A 1.394(5) .
C4A C9A 1.399(5) .
C4A S3 1.777(4) .
C5A C6A 1.398(5) .
C5A H5A 0.9300 .
C6A C7A 1.391(5) .
C6A C16A 1.503(5) .
C7A C8A 1.398(5) .
C7A H7A 0.9300 .
C8A C9A 1.393(5) .
C8A H8A 0.9300 .
C9A H9A 0.9300 .
C10A C15A 1.396(5) .
C10A C11A 1.398(5) .
C10A S4 1.792(4) .
C11A C12A 1.389(5) .
C11A H11A 0.9300 .
C12A C13A 1.390(5) .
C12A C17A 1.517(5) .
C13A C14A 1.397(6) .
C13A H13A 0.9300 .
C14A C15A 1.396(6) .
C14A H14A 0.9300 .
C15A H15A 0.9300 .
C16A H16A 0.9600 .
C16A H16B 0.9600 .
C16A H16C 0.9600 .
C17A H17A 0.9600 .
C17A H17B 0.9600 .
C17A H17C 0.9600 .
C1B C6B 1.382(7) .
C1B C2B 1.484(7) .
C1B C5B 1.521(8) .
C2B C11B 1.376(7) .
C2B C3B 1.439(7) .
C3B C16B 1.399(7) .
C3B C4B 1.427(6) .
C4B C19B 1.382(7) .
C4B C5B 1.528(8) .
C5B C22B 1.331(7) .
C6B C10B 1.424(7) .
C6B C7B 1.439(8) .
C7B C15B 1.431(8) .
C7B C8B 1.590(13) .
C8B C24B 1.183(11) .
C8B C9B 1.463(9) .
C9B C30B 1.309(9) .
C9B C10B 1.407(7) .
C10B C23B 1.489(8) .
C11B C15B 1.416(7) .
C11B C12B 1.481(9) .
C12B C26B 1.268(10) .
C12B C13B 1.561(9) .
C13B C27B 1.271(9) .
C13B C14B 1.423(8) .
C14B C25B 1.408(7) .
C14B C15B 1.446(7) .
C16B C26B 1.417(9) .
C16B C17B 1.452(9) .
C17B C18B 1.310(10) .
C17B C30B 1.516(9) 2_666
C18B C19B 1.419(10) .
C18B C24B 1.669(12) 2_666
C19B C20B 1.451(9) .
C20B C25B 1.437(8) 2_666
C20B C21B 1.448(9) .
C21B C22B 1.445(8) .
C21B C27B 1.501(11) 2_666
C22B C23B 1.426(8) .
C23B C29B 1.465(8) .
C24B C25B 1.393(9) .
C24B C18B 1.669(12) 2_666
C25B C20B 1.437(8) 2_666
C26B C28B 1.525(10) .
C27B C29B 1.470(9) 2_666
C27B C21B 1.501(10) 2_666
C28B C29B 1.355(9) 2_666
C28B C30B 1.407(10) 2_666
C29B C28B 1.355(9) 2_666
C29B C27B 1.470(9) 2_666
C30B C28B 1.407(10) 2_666
C30B C17B 1.516(9) 2_666
